data_4512862
loop_
_publ_author_name
'Chen, Bin'
'Lv, Zhong-Peng'
'Leong, Chanel F.'
'Zhao, Yue'
'D&#x2019;Alessandro, Deanna M.'
'Zuo, Jing-Lin'

_publ_section_title
;
 Crystal Structures, Gas Adsorption, and Electrochemical Properties of
 Electroactive Coordination Polymers Based on the
 Tetrathiafulvalene-Tetrabenzoate Ligand
;
_journal_issue 4
_journal_name_full 'Crystal Growth &amp; Design'
_journal_page_first 1861
_journal_paper_doi 10.1021/acs.cgd.5b00014
_journal_volume 15
_journal_year 2015
_chemical_formula_sum 'C39 H35 Ba N O12 S4'
_chemical_formula_weight 975.26
_chemical_name_systematic
; 
 ? 
;
_space_group_IT_number 72
_symmetry_cell_setting orthorhombic
_symmetry_space_group_name_Hall '-I 2 2c'
_symmetry_space_group_name_H-M 'I b a m'
_atom_sites_solution_hydrogens geom
_atom_sites_solution_primary direct
_atom_sites_solution_secondary difmap
_audit_creation_method SHELXL-97
_cell_angle_alpha 90.00
_cell_angle_beta 90.00
_cell_angle_gamma 90.00
_cell_formula_units_Z 8
_cell_length_a 10.4489(9)
_cell_length_b 21.5552(19)
_cell_length_c 38.344(3)
_cell_measurement_reflns_used 8306
_cell_measurement_temperature 296(2)
_cell_measurement_theta_max 27.54
_cell_measurement_theta_min 2.41
_cell_volume 8636.1(13)
_computing_structure_refinement 'SHELXL-97 (Sheldrick, 2008)'
_computing_structure_solution 'SHELXS-97 (Sheldrick, 2008)'
_diffrn_ambient_temperature 296(2)
_diffrn_measured_fraction_theta_full 0.994
_diffrn_measured_fraction_theta_max 0.994
_diffrn_radiation_monochromator graphite
_diffrn_radiation_source 'fine-focus sealed tube'
_diffrn_radiation_type MoK\a
_diffrn_radiation_wavelength 0.71073
_diffrn_reflns_av_R_equivalents 0.1152
_diffrn_reflns_av_sigmaI/netI 0.0935
_diffrn_reflns_limit_h_max 12
_diffrn_reflns_limit_h_min -8
_diffrn_reflns_limit_k_max 25
_diffrn_reflns_limit_k_min -25
_diffrn_reflns_limit_l_max 45
_diffrn_reflns_limit_l_min -45
_diffrn_reflns_number 25896
_diffrn_reflns_theta_full 25.01
_diffrn_reflns_theta_max 25.01
_diffrn_reflns_theta_min 1.89
_exptl_absorpt_coefficient_mu 1.173
_exptl_absorpt_correction_T_max 0.8079
_exptl_absorpt_correction_T_min 0.7349
_exptl_absorpt_correction_type multi-scan
_exptl_absorpt_process_details sadabs
_exptl_crystal_colour black
_exptl_crystal_density_diffrn 1.500
_exptl_crystal_density_method 'not measured'
_exptl_crystal_description block
_exptl_crystal_F_000 3936
_exptl_crystal_size_max 0.28
_exptl_crystal_size_mid 0.22
_exptl_crystal_size_min 0.19
_platon_squeeze_details
;
In order to subtract the contribution from the disordered solvent molecules,
the SQUEEZE command was applied.
SQUEEZE removed one DMF and one CH3CH2OH per formula unit. This valueis calculated based upon volume/count_electrons analysis.
See ref. Bi, Y. F.; Wang, X. T.; Liao, W. P.; Wang, X. F.; Wang, X. W.;
Zhang, H. J.; Gao, S. J. Am. Chem. Soc. 2009, 131, 11650.

CHEMW03_ALERT_2_A ALERT: The ratio of given/expected molecular weight as
            calculated from the _atom_site* data lies outside
            the range 0.90 <> 1.10
           From the CIF: _cell_formula_units_Z                    8
           From the CIF: _chemical_formula_weight           975.26
           TEST: Calculate formula weight from _atom_site_*
           atom     mass    num     sum
           C        12.01   34.00  408.37
           H         1.01   22.00   22.18
           N        14.01    0.00    0.00
           O        16.00   10.00  159.99
           S        32.07    4.00  128.26
           Cl       35.45    0.00    0.00
           Ba      137.33    1.00  137.33
           Calculated formula weight              856.1
RESPONSE: This is caused by the given molecular weight being increased
from the atom count to account for disordered DMF and CH3CH2OH omitted by SQUEEZE.
;
_refine_diff_density_max 2.868
_refine_diff_density_min -1.764
_refine_diff_density_rms 0.232
_refine_ls_extinction_method none
_refine_ls_goodness_of_fit_ref 1.191
_refine_ls_hydrogen_treatment mixed
_refine_ls_matrix_type full
_refine_ls_number_parameters 223
_refine_ls_number_reflns 3857
_refine_ls_number_restraints 0
_refine_ls_restrained_S_all 1.191
_refine_ls_R_factor_all 0.1043
_refine_ls_R_factor_gt 0.0952
_refine_ls_shift/su_max 0.000
_refine_ls_shift/su_mean 0.000
_refine_ls_structure_factor_coef Fsqd
_refine_ls_weighting_details 'calc w=1/[\s^2^(Fo^2^)+(0.0300P)^2^+200.0000P] where P=(Fo^2^+2Fc^2^)/3'
_refine_ls_weighting_scheme calc
_refine_ls_wR_factor_gt 0.2258
_refine_ls_wR_factor_ref 0.2297
_reflns_number_gt 3165
_reflns_number_total 3857
_reflns_threshold_expression >2sigma(I)
_cod_data_source_file cg5b00014_si_002.cif
_cod_data_source_block 4
_cod_depositor_comments
;
The following automatic conversions were performed:

'_symmetry_cell_setting' value 'Orthorhombic' changed to
'orthorhombic' according to
/usr/data/users/saulius/crontab/automatic-downloads/current/ACS/lib/dictionaries/cif_core.dic
dictionary named 'cif_core.dic' version 2.4.2 from 2011-04-26.

Automatic conversion script
Id: cif_fix_values 3143 2015-03-26 13:38:13Z robertas 
;
_cod_original_sg_symbol_H-M 'Ibam '
_cod_database_code 4512862

loop_
_symmetry_equiv_pos_as_xyz
'x, y, z'
'-x, -y, z'
'-x+1/2, y+1/2, -z'
'x+1/2, -y+1/2, -z'
'x+1/2, y+1/2, z+1/2'
'-x+1/2, -y+1/2, z+1/2'
'-x+1, y+1, -z+1/2'
'x+1, -y+1, -z+1/2'
'-x, -y, -z'
'x, y, -z'
'x-1/2, -y-1/2, z'
'-x-1/2, y-1/2, z'
'-x+1/2, -y+1/2, -z+1/2'
'x+1/2, y+1/2, -z+1/2'
'x, -y, z+1/2'
'-x, y, z+1/2'

loop_
_atom_site_label
_atom_site_type_symbol
_atom_site_fract_x
_atom_site_fract_y
_atom_site_fract_z
_atom_site_U_iso_or_equiv
_atom_site_adp_type
_atom_site_occupancy
_atom_site_symmetry_multiplicity
_atom_site_calc_flag
_atom_site_refinement_flags
Ba1 Ba 0.19843(7) 0.49181(4) 1.0000 0.0353(3) Uani 1 2 d S
C1 C 0.0169(9) 0.6259(4) 0.9103(2) 0.039(2) Uani 1 1 d .
C2 C 0.1035(11) 0.6469(6) 0.8870(3) 0.060(3) Uani 1 1 d .
H2 H 0.1897 0.6374 0.8899 0.071 Uiso 1 1 calc R
C3 C 0.0637(11) 0.6833(6) 0.8582(3) 0.061(3) Uani 1 1 d .
H3 H 0.1233 0.6984 0.8423 0.073 Uiso 1 1 calc R
C4 C -0.0642(10) 0.6959(5) 0.8541(2) 0.046(2) Uani 1 1 d .
C5 C -0.1502(10) 0.6738(5) 0.8783(3) 0.060(3) Uani 1 1 d .
H5 H -0.2368 0.6829 0.8760 0.072 Uiso 1 1 calc R
C6 C -0.1090(10) 0.6377(5) 0.9065(3) 0.051(3) Uani 1 1 d .
H6 H -0.1678 0.6220 0.9224 0.061 Uiso 1 1 calc R
C7 C 0.0595(11) 0.5871(5) 0.9411(3) 0.048(2) Uani 1 1 d .
C8 C -0.1092(11) 0.7345(5) 0.8248(3) 0.056(3) Uani 1 1 d .
C9 C -0.0945(11) 0.7943(5) 0.8196(3) 0.056(3) Uani 1 1 d .
C10 C -0.0348(10) 0.8400(5) 0.8428(3) 0.047(2) Uani 1 1 d .
C11 C -0.0420(10) 0.8328(5) 0.8790(3) 0.053(3) Uani 1 1 d .
H11 H -0.0850 0.7990 0.8885 0.063 Uiso 1 1 calc R
C12 C 0.0147(10) 0.8756(5) 0.9005(3) 0.052(3) Uani 1 1 d .
H12 H 0.0074 0.8712 0.9246 0.063 Uiso 1 1 calc R
C13 C 0.0807(9) 0.9239(5) 0.8874(3) 0.048(2) Uani 1 1 d .
C14 C 0.0884(11) 0.9329(5) 0.8515(3) 0.052(3) Uani 1 1 d .
H14 H 0.1317 0.9668 0.8422 0.063 Uiso 1 1 calc R
C15 C 0.0298(11) 0.8898(5) 0.8300(3) 0.055(3) Uani 1 1 d .
H15 H 0.0346 0.8952 0.8060 0.067 Uiso 1 1 calc R
C16 C 0.1452(9) 0.9678(5) 0.9124(3) 0.046(2) Uani 1 1 d .
C17 C -0.2195(14) 0.7522(6) 0.7647(3) 0.074(4) Uani 1 1 d .
O1 O -0.0227(9) 0.5682(4) 0.9618(2) 0.077(3) Uani 1 1 d .
O2 O 0.1759(7) 0.5730(3) 0.94400(19) 0.0559(19) Uani 1 1 d .
O3 O 0.1353(7) 0.9619(4) 0.9438(2) 0.060(2) Uani 1 1 d .
O4 O 0.2109(8) 1.0123(4) 0.8961(2) 0.069(2) Uani 1 1 d .
H4 H 0.2452 1.0348 0.9106 0.103 Uiso 1 1 calc R
O5 O 0.4251(11) 0.5652(5) 1.0000 0.065(3) Uani 1 2 d S
H5B H 0.4606 0.5662 0.9769 0.098 Uiso 1 1 d R
O6 O 0.2784(14) 0.3617(8) 1.0000 0.105 Uani 1 2 d S
H6A H 0.3113 0.3526 1.0196 0.157 Uiso 1 1 d R
S1 S -0.1892(5) 0.69056(17) 0.79271(10) 0.0953(15) Uani 1 1 d .
S2 S -0.1619(4) 0.82441(16) 0.78074(9) 0.0822(12) Uani 1 1 d .

loop_
_atom_site_aniso_label
_atom_site_aniso_U_11
_atom_site_aniso_U_22
_atom_site_aniso_U_33
_atom_site_aniso_U_23
_atom_site_aniso_U_13
_atom_site_aniso_U_12
Ba1 0.0312(4) 0.0433(5) 0.0314(5) 0.000 0.000 0.0077(3)
C1 0.043(5) 0.040(5) 0.034(5) 0.003(4) 0.004(4) -0.007(4)
C2 0.042(6) 0.092(9) 0.044(6) 0.008(6) -0.001(5) -0.001(6)
C3 0.059(7) 0.091(9) 0.034(6) 0.020(5) 0.004(5) -0.001(6)
C4 0.056(6) 0.051(6) 0.032(5) 0.004(4) -0.013(5) -0.008(5)
C5 0.037(5) 0.066(7) 0.077(8) 0.015(6) -0.009(5) -0.007(5)
C6 0.050(6) 0.060(6) 0.043(6) 0.013(5) 0.001(5) -0.005(5)
C7 0.062(7) 0.048(6) 0.034(6) -0.002(4) 0.005(5) 0.010(5)
C8 0.060(7) 0.057(7) 0.050(7) -0.002(5) -0.013(5) -0.008(5)
C9 0.060(7) 0.065(7) 0.043(6) 0.003(5) -0.014(5) -0.011(6)
C10 0.049(6) 0.053(6) 0.040(6) -0.003(4) -0.018(4) 0.003(5)
C11 0.052(6) 0.061(7) 0.045(6) 0.003(5) -0.008(5) -0.003(5)
C12 0.047(6) 0.077(7) 0.033(6) -0.007(5) -0.005(4) 0.005(5)
C13 0.034(5) 0.057(6) 0.052(7) -0.006(5) -0.014(5) 0.005(5)
C14 0.067(7) 0.048(6) 0.043(6) -0.003(4) -0.015(5) -0.006(5)
C15 0.067(7) 0.063(7) 0.036(6) 0.002(5) -0.010(5) -0.012(6)
C16 0.032(5) 0.058(6) 0.049(7) -0.003(5) -0.008(4) 0.005(4)
C17 0.105(10) 0.070(8) 0.046(7) 0.009(6) -0.039(7) -0.027(7)
O1 0.091(7) 0.099(7) 0.043(5) 0.034(4) 0.021(4) 0.001(5)
O2 0.061(5) 0.064(5) 0.043(4) 0.007(3) -0.001(3) 0.027(4)
O3 0.055(4) 0.079(5) 0.044(5) -0.015(4) -0.002(3) -0.014(4)
O4 0.075(6) 0.063(5) 0.068(6) -0.003(4) -0.018(4) -0.021(4)
O5 0.059(7) 0.077(8) 0.060(7) 0.000 0.000 -0.015(6)
O6 0.086 0.143 0.084 0.000 0.000 0.039
S1 0.157(4) 0.068(2) 0.061(2) 0.0132(16) -0.060(2) -0.038(2)
S2 0.124(3) 0.069(2) 0.053(2) 0.0108(15) -0.049(2) -0.027(2)

loop_
_atom_type_symbol
_atom_type_description
_atom_type_scat_dispersion_real
_atom_type_scat_dispersion_imag
_atom_type_scat_source
C C 0.0033 0.0016 'International Tables Vol C Tables 4.2.6.8 and 6.1.1.4'
H H 0.0000 0.0000 'International Tables Vol C Tables 4.2.6.8 and 6.1.1.4'
N N 0.0061 0.0033 'International Tables Vol C Tables 4.2.6.8 and 6.1.1.4'
O O 0.0106 0.0060 'International Tables Vol C Tables 4.2.6.8 and 6.1.1.4'
S S 0.1246 0.1234 'International Tables Vol C Tables 4.2.6.8 and 6.1.1.4'
Cl Cl 0.1484 0.1585 'International Tables Vol C Tables 4.2.6.8 and 6.1.1.4'
Ba Ba -0.3244 2.2819 'International Tables Vol C Tables 4.2.6.8 and 6.1.1.4'

loop_
_geom_angle_atom_site_label_1
_geom_angle_atom_site_label_2
_geom_angle_atom_site_label_3
_geom_angle
_geom_angle_site_symmetry_1
_geom_angle_site_symmetry_3
O1 Ba1 O1 66.2(4) 2_565 9_567
O1 Ba1 O2 79.9(3) 2_565 .
O1 Ba1 O2 131.9(2) 9_567 .
O1 Ba1 O2 131.9(2) 2_565 10_557
O1 Ba1 O2 79.9(3) 9_567 10_557
O2 Ba1 O2 101.1(3) . 10_557
O1 Ba1 O3 136.3(3) 2_565 3_547
O1 Ba1 O3 84.0(3) 9_567 3_547
O2 Ba1 O3 141.3(2) . 3_547
O2 Ba1 O3 67.0(2) 10_557 3_547
O1 Ba1 O3 84.0(3) 2_565 12_655
O1 Ba1 O3 136.3(3) 9_567 12_655
O2 Ba1 O3 67.0(2) . 12_655
O2 Ba1 O3 141.3(2) 10_557 12_655
O3 Ba1 O3 98.6(3) 3_547 12_655
O1 Ba1 O5 146.9(2) 2_565 .
O1 Ba1 O5 146.9(2) 9_567 .
O2 Ba1 O5 73.8(2) . .
O2 Ba1 O5 73.8(2) 10_557 .
O3 Ba1 O5 67.5(2) 3_547 .
O3 Ba1 O5 67.5(2) 12_655 .
O1 Ba1 O6 74.5(3) 2_565 .
O1 Ba1 O6 74.5(3) 9_567 .
O2 Ba1 O6 128.87(15) . .
O2 Ba1 O6 128.87(15) 10_557 .
O3 Ba1 O6 66.9(2) 3_547 .
O3 Ba1 O6 66.9(2) 12_655 .
O5 Ba1 O6 107.1(4) . .
O1 Ba1 O1 60.2(4) 2_565 .
O1 Ba1 O1 90.2(2) 9_567 .
O2 Ba1 O1 42.3(2) . .
O2 Ba1 O1 88.2(2) 10_557 .
O3 Ba1 O1 155.1(2) 3_547 .
O3 Ba1 O1 102.2(2) 12_655 .
O5 Ba1 O1 108.4(3) . .
O6 Ba1 O1 134.5(3) . .
O1 Ba1 O1 90.2(2) 2_565 10_557
O1 Ba1 O1 60.2(4) 9_567 10_557
O2 Ba1 O1 88.2(2) . 10_557
O2 Ba1 O1 42.3(2) 10_557 10_557
O3 Ba1 O1 102.2(2) 3_547 10_557
O3 Ba1 O1 155.1(2) 12_655 10_557
O5 Ba1 O1 108.4(3) . 10_557
O6 Ba1 O1 134.5(3) . 10_557
O1 Ba1 O1 54.6(3) . 10_557
O1 Ba1 C7 111.3(3) 2_565 10_557
O1 Ba1 C7 68.6(3) 9_567 10_557
O2 Ba1 C7 95.6(2) . 10_557
O2 Ba1 C7 20.8(2) 10_557 10_557
O3 Ba1 C7 83.9(2) 3_547 10_557
O3 Ba1 C7 155.1(3) 12_655 10_557
O5 Ba1 C7 91.1(3) . 10_557
O6 Ba1 C7 134.8(2) . 10_557
O1 Ba1 C7 71.4(2) . 10_557
O1 Ba1 C7 21.5(2) 10_557 10_557
O1 Ba1 Ba1 50.10(19) 2_565 9_567
O1 Ba1 Ba1 50.10(19) 9_567 9_567
O2 Ba1 Ba1 82.09(16) . 9_567
O2 Ba1 Ba1 82.09(16) 10_557 9_567
O3 Ba1 Ba1 128.94(16) 3_547 9_567
O3 Ba1 Ba1 128.94(16) 12_655 9_567
O5 Ba1 Ba1 141.4(2) . 9_567
O6 Ba1 Ba1 111.5(3) . 9_567
O1 Ba1 Ba1 40.11(14) . 9_567
O1 Ba1 Ba1 40.11(14) 10_557 9_567
C7 Ba1 Ba1 61.35(19) 10_557 9_567
C2 C1 C6 121.3(10) . .
C2 C1 C7 120.3(9) . .
C6 C1 C7 118.4(9) . .
C1 C2 C3 120.3(10) . .
C1 C2 H2 119.8 . .
C3 C2 H2 119.8 . .
C4 C3 C2 118.9(10) . .
C4 C3 H3 120.5 . .
C2 C3 H3 120.5 . .
C5 C4 C3 119.3(9) . .
C5 C4 C8 120.1(10) . .
C3 C4 C8 120.6(10) . .
C4 C5 C6 120.8(10) . .
C4 C5 H5 119.6 . .
C6 C5 H5 119.6 . .
C1 C6 C5 119.4(10) . .
C1 C6 H6 120.3 . .
C5 C6 H6 120.3 . .
O1 C7 O2 122.4(10) . .
O1 C7 C1 118.5(10) . .
O2 C7 C1 119.0(9) . .
C9 C8 C4 129.1(10) . .
C9 C8 S1 118.5(9) . .
C4 C8 S1 112.3(8) . .
C8 C9 C10 128.2(10) . .
C8 C9 S2 116.1(8) . .
C10 C9 S2 115.6(8) . .
C11 C10 C15 118.2(10) . .
C11 C10 C9 120.3(10) . .
C15 C10 C9 121.5(10) . .
C12 C11 C10 119.9(11) . .
C12 C11 H11 120.0 . .
C10 C11 H11 120.0 . .
C11 C12 C13 121.1(11) . .
C11 C12 H12 119.5 . .
C13 C12 H12 119.5 . .
C14 C13 C12 120.4(10) . .
C14 C13 C16 121.0(10) . .
C12 C13 C16 118.6(10) . .
C13 C14 C15 118.0(10) . .
C13 C14 H14 121.0 . .
C15 C14 H14 121.0 . .
C14 C15 C10 122.3(10) . .
C14 C15 H15 118.8 . .
C10 C15 H15 118.8 . .
O3 C16 O4 125.5(10) . .
O3 C16 C13 121.8(10) . .
O4 C16 C13 112.7(10) . .
C17 C17 S1 124.8(14) 13_466 .
C17 C17 S2 122.0(14) 13_466 .
S1 C17 S2 113.3(6) . .
C7 O1 Ba1 169.6(8) . 9_567
C7 O1 Ba1 87.8(7) . .
Ba1 O1 Ba1 89.8(2) 9_567 .
C7 O2 Ba1 107.5(6) . .
C16 O3 Ba1 132.5(7) . 3_557
C16 O4 H4 109.5 . .
Ba1 O5 H5B 109.5 . .
Ba1 O6 H6A 109.7 . .
C17 S1 C8 96.1(6) . .
C9 S2 C17 96.0(5) . .

loop_
_geom_bond_atom_site_label_1
_geom_bond_atom_site_label_2
_geom_bond_distance
_geom_bond_site_symmetry_2
Ba1 O1 2.681(8) 2_565
Ba1 O1 2.681(8) 9_567
Ba1 O2 2.780(7) .
Ba1 O2 2.780(7) 10_557
Ba1 O3 2.842(7) 3_547
Ba1 O3 2.842(7) 12_655
Ba1 O5 2.848(11) .
Ba1 O6 2.927(16) .
Ba1 O1 3.193(9) .
Ba1 O1 3.193(9) 10_557
Ba1 C7 3.379(10) 10_557
Ba1 Ba1 4.1617(15) 9_567
C1 C2 1.348(14) .
C1 C6 1.349(14) .
C1 C7 1.515(13) .
C2 C3 1.420(15) .
C2 H2 0.9300 .
C3 C4 1.373(15) .
C3 H3 0.9300 .
C4 C5 1.379(15) .
C4 C8 1.475(14) .
C5 C6 1.397(15) .
C5 H5 0.9300 .
C6 H6 0.9300 .
C7 O1 1.239(13) .
C7 O2 1.258(12) .
C8 C9 1.312(15) .
C8 S1 1.763(11) .
C9 C10 1.466(14) .
C9 S2 1.773(11) .
C10 C11 1.398(15) .
C10 C15 1.361(15) .
C11 C12 1.374(15) .
C11 H11 0.9300 .
C12 C13 1.346(15) .
C12 H12 0.9300 .
C13 C14 1.395(15) .
C13 C16 1.504(14) .
C14 C15 1.384(14) .
C14 H14 0.9300 .
C15 H15 0.9300 .
C16 O3 1.217(13) .
C16 O4 1.334(13) .
C17 C17 1.30(2) 13_466
C17 S1 1.737(13) .
C17 S2 1.778(12) .
O1 Ba1 2.681(8) 9_567
O3 Ba1 2.842(7) 3_557
O4 H4 0.8200 .
O5 H5B 0.9600 .
O6 H6A 0.8500 .

loop_
_geom_torsion_atom_site_label_1
_geom_torsion_atom_site_label_2
_geom_torsion_atom_site_label_3
_geom_torsion_atom_site_label_4
_geom_torsion
_geom_torsion_site_symmetry_1
_geom_torsion_site_symmetry_4
C6 C1 C2 C3 1.4(18) . .
C7 C1 C2 C3 -179.8(10) . .
C1 C2 C3 C4 -1.0(19) . .
C2 C3 C4 C5 1.0(18) . .
C2 C3 C4 C8 179.0(11) . .
C3 C4 C5 C6 -1.4(18) . .
C8 C4 C5 C6 -179.3(10) . .
C2 C1 C6 C5 -1.7(17) . .
C7 C1 C6 C5 179.5(10) . .
C4 C5 C6 C1 1.7(18) . .
C2 C1 C7 O1 -179.5(11) . .
C6 C1 C7 O1 -0.7(15) . .
C2 C1 C7 O2 -2.5(15) . .
C6 C1 C7 O2 176.3(10) . .
C5 C4 C8 C9 107.4(15) . .
C3 C4 C8 C9 -70.5(18) . .
C5 C4 C8 S1 -74.4(13) . .
C3 C4 C8 S1 107.7(11) . .
C4 C8 C9 C10 -4(2) . .
S1 C8 C9 C10 178.3(10) . .
C4 C8 C9 S2 179.6(10) . .
S1 C8 C9 S2 1.5(15) . .
C8 C9 C10 C11 -31.9(19) . .
S2 C9 C10 C11 144.8(9) . .
C8 C9 C10 C15 147.4(13) . .
S2 C9 C10 C15 -35.9(14) . .
C15 C10 C11 C12 0.4(16) . .
C9 C10 C11 C12 179.7(10) . .
C10 C11 C12 C13 -1.9(16) . .
C11 C12 C13 C14 2.7(16) . .
C11 C12 C13 C16 -177.5(9) . .
C12 C13 C14 C15 -1.9(16) . .
C16 C13 C14 C15 178.3(10) . .
C13 C14 C15 C10 0.4(17) . .
C11 C10 C15 C14 0.3(17) . .
C9 C10 C15 C14 -179.0(11) . .
C14 C13 C16 O3 177.2(10) . .
C12 C13 C16 O3 -2.7(15) . .
C14 C13 C16 O4 -2.3(14) . .
C12 C13 C16 O4 177.8(9) . .
O2 C7 O1 Ba1 -79(5) . 9_567
C1 C7 O1 Ba1 98(4) . 9_567
O2 C7 O1 Ba1 -2.6(11) . .
C1 C7 O1 Ba1 174.3(8) . .
O1 Ba1 O1 C7 -107.8(6) 2_565 .
O1 Ba1 O1 C7 -169.9(8) 9_567 .
O2 Ba1 O1 C7 1.5(6) . .
O2 Ba1 O1 C7 110.3(7) 10_557 .
O3 Ba1 O1 C7 114.0(7) 3_547 .
O3 Ba1 O1 C7 -32.1(7) 12_655 .
O5 Ba1 O1 C7 38.0(7) . .
O6 Ba1 O1 C7 -101.6(7) . .
O1 Ba1 O1 C7 137.9(6) 10_557 .
C7 Ba1 O1 C7 122.9(8) 10_557 .
Ba1 Ba1 O1 C7 -169.9(8) 9_567 .
O1 Ba1 O1 Ba1 62.1(4) 2_565 9_567
O1 Ba1 O1 Ba1 0.000(1) 9_567 9_567
O2 Ba1 O1 Ba1 171.3(5) . 9_567
O2 Ba1 O1 Ba1 -79.9(3) 10_557 9_567
O3 Ba1 O1 Ba1 -76.1(6) 3_547 9_567
O3 Ba1 O1 Ba1 137.8(3) 12_655 9_567
O5 Ba1 O1 Ba1 -152.1(2) . 9_567
O6 Ba1 O1 Ba1 68.2(4) . 9_567
O1 Ba1 O1 Ba1 -52.2(3) 10_557 9_567
C7 Ba1 O1 Ba1 -67.3(3) 10_557 9_567
O1 C7 O2 Ba1 3.1(13) . .
C1 C7 O2 Ba1 -173.8(7) . .
O1 Ba1 O2 C7 54.9(7) 2_565 .
O1 Ba1 O2 C7 10.2(8) 9_567 .
O2 Ba1 O2 C7 -76.1(7) 10_557 .
O3 Ba1 O2 C7 -143.1(6) 3_547 .
O3 Ba1 O2 C7 142.6(7) 12_655 .
O5 Ba1 O2 C7 -145.4(7) . .
O6 Ba1 O2 C7 115.4(7) . .
O1 Ba1 O2 C7 -1.5(6) . .
O1 Ba1 O2 C7 -35.7(7) 10_557 .
C7 Ba1 O2 C7 -55.9(6) 10_557 .
Ba1 Ba1 O2 C7 4.1(6) 9_567 .
O4 C16 O3 Ba1 -30.6(16) . 3_557
C13 C16 O3 Ba1 150.0(7) . 3_557
C17 C17 S1 C8 -179(2) 13_466 .
S2 C17 S1 C8 -0.7(10) . .
C9 C8 S1 C17 -0.5(12) . .
C4 C8 S1 C17 -178.9(10) . .
C8 C9 S2 C17 -1.7(12) . .
C10 C9 S2 C17 -178.8(10) . .
C17 C17 S2 C9 180(2) 13_466 .
S1 C17 S2 C9 1.3(10) . .

loop_
_platon_squeeze_void_nr
_platon_squeeze_void_average_x
_platon_squeeze_void_average_y
_platon_squeeze_void_average_z
_platon_squeeze_void_volume
_platon_squeeze_void_count_electrons
_platon_squeeze_void_content
1 -0.008 0.250 0.000 280 61 ' '
2 0.012 0.750 0.000 280 60 ' '
3 -0.008 0.500 0.250 396 76 ' '
4 -0.044 0.000 0.250 396 76 ' '
5 -0.020 0.250 0.500 280 60 ' '
6 -0.023 0.750 0.500 280 61 ' '
7 -0.008 0.500 0.750 396 76 ' '
8 -0.044 0.000 0.750 396 76 ' '
